data_4513540
loop_
_publ_author_name
'Andreychuk, Nicholas R.'
'Allard, Sheena R.'
'Parent, Shawna L. M.'
'Assoud, Abdeljalil'
'MacKinnon, Craig D.'

_publ_section_title
;
 Not Too Big and Not Too Small: &#x201C;Goldilocks&#x201D; Anion Size for
 Three-Dimensional Metal--Organic Frameworks Containing Oligothiophene
 Dinitrile Ligands (C4H2S)n(CN)2(n= 1, 2, 3) Bridging Silver(I) Cations
;
_journal_issue 9
_journal_name_full 'Crystal Growth &amp; Design'
_journal_page_first 4377
_journal_paper_doi 10.1021/acs.cgd.5b00698
_journal_volume 15
_journal_year 2015
_chemical_formula_sum 'C20 H11 Ag B F4 N3 O2 S3'
_chemical_formula_weight 616.18
_chemical_name_systematic
; 
 ? 
;
_space_group_IT_number 14
_symmetry_cell_setting monoclinic
_symmetry_space_group_name_Hall '-P 2yn'
_symmetry_space_group_name_H-M 'P 1 21/n 1'
_atom_sites_solution_hydrogens geom
_atom_sites_solution_primary direct
_atom_sites_solution_secondary difmap
_audit_creation_method SHELXL-97
_cell_angle_alpha 90.00
_cell_angle_beta 107.265(4)
_cell_angle_gamma 90.00
_cell_formula_units_Z 4
_cell_length_a 10.282(3)
_cell_length_b 16.864(5)
_cell_length_c 13.621(4)
_cell_measurement_temperature 296(2)
_cell_volume 2255.4(11)
_computing_structure_refinement 'SHELXL-97 (Sheldrick, 2008)'
_computing_structure_solution 'SHELXS-97 (Sheldrick, 2008)'
_diffrn_ambient_temperature 296(2)
_diffrn_measured_fraction_theta_full 0.989
_diffrn_measured_fraction_theta_max 0.989
_diffrn_radiation_monochromator graphite
_diffrn_radiation_source 'fine-focus sealed tube'
_diffrn_radiation_type MoK\a
_diffrn_radiation_wavelength 0.71073
_diffrn_reflns_av_R_equivalents 0.0275
_diffrn_reflns_av_sigmaI/netI 0.0347
_diffrn_reflns_limit_h_max 10
_diffrn_reflns_limit_h_min -14
_diffrn_reflns_limit_k_max 22
_diffrn_reflns_limit_k_min -23
_diffrn_reflns_limit_l_max 18
_diffrn_reflns_limit_l_min -19
_diffrn_reflns_number 16928
_diffrn_reflns_theta_full 30.00
_diffrn_reflns_theta_max 30.00
_diffrn_reflns_theta_min 2.88
_exptl_absorpt_coefficient_mu 1.229
_exptl_absorpt_correction_T_max 0.9299
_exptl_absorpt_correction_T_min 0.6945
_exptl_absorpt_correction_type empirical
_exptl_absorpt_process_details 'APEX II'
_exptl_crystal_colour yellow
_exptl_crystal_density_diffrn 1.815
_exptl_crystal_density_method 'not measured'
_exptl_crystal_description rod
_exptl_crystal_F_000 1216
_exptl_crystal_size_max 0.32
_exptl_crystal_size_mid 0.08
_exptl_crystal_size_min 0.06
_refine_diff_density_max 0.689
_refine_diff_density_min -0.593
_refine_diff_density_rms 0.110
_refine_ls_extinction_coef 0.00313(14)
_refine_ls_extinction_expression Fc^*^=kFc[1+0.001xFc^2^\l^3^/sin(2\q)]^-1/4^
_refine_ls_extinction_method SHELXL
_refine_ls_goodness_of_fit_ref 1.184
_refine_ls_hydrogen_treatment constr
_refine_ls_matrix_type full
_refine_ls_number_parameters 308
_refine_ls_number_reflns 6512
_refine_ls_number_restraints 0
_refine_ls_restrained_S_all 1.184
_refine_ls_R_factor_all 0.0505
_refine_ls_R_factor_gt 0.0377
_refine_ls_shift/su_max 0.001
_refine_ls_shift/su_mean 0.000
_refine_ls_structure_factor_coef Fsqd
_refine_ls_weighting_details 'calc w=1/[\s^2^(Fo^2^)+(0.0135P)^2^+1.2792P] where P=(Fo^2^+2Fc^2^)/3'
_refine_ls_weighting_scheme calc
_refine_ls_wR_factor_gt 0.0709
_refine_ls_wR_factor_ref 0.0776
_reflns_number_gt 5115
_reflns_number_total 6512
_reflns_threshold_expression >2sigma(I)
_cod_data_source_file cg5b00698_si_002.cif
_cod_data_source_block 3_AgBF4_C6H5NO2
_cod_depositor_comments 'Adding full bibliography for 4513539--4513545.cif.'
_cod_original_sg_symbol_H-M P2_1/n
_cod_database_code 4513540

loop_
_symmetry_equiv_pos_as_xyz
'x, y, z'
'-x+1/2, y+1/2, -z+1/2'
'-x, -y, -z'
'x-1/2, -y-1/2, z-1/2'

loop_
_atom_site_label
_atom_site_type_symbol
_atom_site_fract_x
_atom_site_fract_y
_atom_site_fract_z
_atom_site_U_iso_or_equiv
_atom_site_adp_type
_atom_site_occupancy
_atom_site_symmetry_multiplicity
_atom_site_calc_flag
_atom_site_refinement_flags
Ag1 Ag 0.28598(2) 0.023983(13) 0.462285(15) 0.04149(8) Uani 1 1 d .
S12 S 0.78898(7) -0.08188(4) -0.03485(5) 0.03390(14) Uani 1 1 d .
S14 S 0.96465(7) 0.03651(4) -0.25036(5) 0.03920(16) Uani 1 1 d .
S4 S 0.58629(7) 0.03888(4) 0.16219(5) 0.03329(14) Uani 1 1 d .
N1 N 0.3999(2) 0.00577(14) 0.35720(17) 0.0410(5) Uani 1 1 d .
C2 C 0.4578(3) -0.01044(16) 0.30096(18) 0.0352(6) Uani 1 1 d .
C3 C 0.5299(3) -0.03197(16) 0.23055(18) 0.0343(5) Uani 1 1 d .
C5 C 0.6543(2) -0.03281(15) 0.10206(17) 0.0301(5) Uani 1 1 d .
C6 C 0.6332(3) -0.10690(16) 0.1347(2) 0.0429(7) Uani 1 1 d .
H6A H 0.6630 -0.1530 0.1108 0.051 Uiso 1 1 calc R
C7 C 0.5619(3) -0.10640(17) 0.2082(2) 0.0454(7) Uani 1 1 d .
H7A H 0.5392 -0.1519 0.2381 0.054 Uiso 1 1 calc R
C8 C 0.7229(2) -0.01013(14) 0.02771(17) 0.0287(5) Uani 1 1 d .
C9 C 0.7454(3) 0.06372(15) -0.00362(19) 0.0347(5) Uani 1 1 d .
H9A H 0.7169 0.1098 0.0213 0.042 Uiso 1 1 calc R
C10 C 0.8161(3) 0.06333(16) -0.07746(19) 0.0359(6) Uani 1 1 d .
H10A H 0.8395 0.1093 -0.1060 0.043 Uiso 1 1 calc R
C11 C 0.8470(2) -0.01054(15) -0.10307(17) 0.0287(5) Uani 1 1 d .
C13 C 0.9210(2) -0.03359(15) -0.17375(17) 0.0298(5) Uani 1 1 d .
C15 C 1.0454(2) -0.03427(16) -0.30277(18) 0.0348(6) Uani 1 1 d .
C16 C 1.0389(3) -0.10723(17) -0.2624(2) 0.0447(7) Uani 1 1 d .
H16A H 1.0777 -0.1524 -0.2812 0.054 Uiso 1 1 calc R
C17 C 0.9674(3) -0.10700(16) -0.1894(2) 0.0420(6) Uani 1 1 d .
H17A H 0.9530 -0.1523 -0.1550 0.050 Uiso 1 1 calc R
C18 C 1.1125(3) -0.01279(17) -0.37581(19) 0.0357(6) Uani 1 1 d .
N19 N 0.1666(2) 0.00427(15) 0.56492(17) 0.0418(5) Uani 1 1 d .
C20 C 0.1964(3) -0.20081(14) 0.4391(2) 0.0353(5) Uani 1 1 d .
C21 C 0.2735(3) -0.20371(16) 0.3715(2) 0.0399(6) Uani 1 1 d .
H21A H 0.3638 -0.1872 0.3911 0.048 Uiso 1 1 calc R
C22 C 0.2113(3) -0.23193(18) 0.2740(2) 0.0506(7) Uani 1 1 d .
H22A H 0.2606 -0.2357 0.2269 0.061 Uiso 1 1 calc R
C23 C 0.0767(4) -0.25457(19) 0.2457(3) 0.0583(9) Uani 1 1 d .
H23A H 0.0357 -0.2734 0.1795 0.070 Uiso 1 1 calc R
C24 C 0.0018(3) -0.24959(19) 0.3143(3) 0.0547(8) Uani 1 1 d .
H24A H -0.0896 -0.2642 0.2939 0.066 Uiso 1 1 calc R
C25 C 0.0616(3) -0.22314(17) 0.4129(2) 0.0451(7) Uani 1 1 d .
H25A H 0.0127 -0.2204 0.4603 0.054 Uiso 1 1 calc R
N26 N 0.2633(3) -0.17446(14) 0.54428(18) 0.0413(5) Uani 1 1 d .
O27 O 0.3640(2) -0.13236(13) 0.55999(17) 0.0542(5) Uani 1 1 d .
O28 O 0.2144(2) -0.19589(13) 0.61194(16) 0.0577(6) Uani 1 1 d .
B1 B 0.3153(4) 0.2153(2) 0.5261(3) 0.0483(8) Uani 1 1 d .
F1 F 0.2048(3) 0.19233(18) 0.4508(2) 0.1134(10) Uani 1 1 d .
F2 F 0.2814(2) 0.25139(13) 0.60541(18) 0.0839(7) Uani 1 1 d .
F3 F 0.3971(2) 0.26518(11) 0.48957(16) 0.0732(6) Uani 1 1 d .
F4 F 0.3931(2) 0.14809(10) 0.56445(15) 0.0605(5) Uani 1 1 d .

loop_
_atom_site_aniso_label
_atom_site_aniso_U_11
_atom_site_aniso_U_22
_atom_site_aniso_U_33
_atom_site_aniso_U_23
_atom_site_aniso_U_13
_atom_site_aniso_U_12
Ag1 0.04535(14) 0.05419(14) 0.03609(11) -0.00214(9) 0.02923(9) -0.00317(10)
S12 0.0406(4) 0.0342(3) 0.0373(3) 0.0006(3) 0.0275(3) 0.0017(3)
S14 0.0422(4) 0.0466(4) 0.0393(3) 0.0108(3) 0.0283(3) 0.0078(3)
S4 0.0361(3) 0.0384(3) 0.0330(3) -0.0029(2) 0.0220(3) 0.0001(3)
N1 0.0417(13) 0.0536(14) 0.0358(11) -0.0075(10) 0.0237(10) -0.0086(11)
C2 0.0331(14) 0.0484(15) 0.0285(11) -0.0038(10) 0.0161(10) -0.0057(11)
C3 0.0332(13) 0.0485(15) 0.0270(11) -0.0003(10) 0.0179(10) -0.0027(11)
C5 0.0297(12) 0.0384(13) 0.0261(10) -0.0028(9) 0.0145(9) -0.0001(10)
C6 0.0576(18) 0.0380(14) 0.0456(15) 0.0021(12) 0.0346(14) 0.0048(13)
C7 0.0616(19) 0.0427(15) 0.0445(15) 0.0056(12) 0.0353(14) -0.0013(13)
C8 0.0281(12) 0.0369(12) 0.0252(10) -0.0038(9) 0.0145(9) -0.0007(10)
C9 0.0407(15) 0.0344(13) 0.0365(13) -0.0027(10) 0.0230(11) 0.0017(11)
C10 0.0436(15) 0.0364(13) 0.0351(12) 0.0013(10) 0.0231(11) -0.0032(11)
C11 0.0267(12) 0.0398(13) 0.0236(10) -0.0001(9) 0.0132(9) -0.0012(10)
C13 0.0267(12) 0.0415(13) 0.0256(10) 0.0005(9) 0.0144(9) -0.0036(10)
C15 0.0290(13) 0.0529(16) 0.0279(11) -0.0022(11) 0.0168(10) -0.0033(11)
C16 0.0551(18) 0.0422(15) 0.0512(16) -0.0051(12) 0.0377(14) -0.0013(13)
C17 0.0540(18) 0.0386(14) 0.0470(15) -0.0006(12) 0.0359(14) -0.0043(12)
C18 0.0310(13) 0.0499(16) 0.0296(12) -0.0016(11) 0.0139(10) 0.0002(11)
N19 0.0389(13) 0.0591(15) 0.0366(12) 0.0025(10) 0.0252(10) 0.0007(11)
C20 0.0394(15) 0.0290(12) 0.0393(13) 0.0032(10) 0.0143(11) 0.0037(10)
C21 0.0390(15) 0.0379(14) 0.0460(15) 0.0038(12) 0.0173(12) 0.0043(11)
C22 0.063(2) 0.0506(18) 0.0427(16) 0.0023(13) 0.0229(15) 0.0084(15)
C23 0.068(2) 0.0541(19) 0.0464(18) -0.0034(15) 0.0061(16) -0.0050(17)
C24 0.0441(18) 0.0547(19) 0.060(2) 0.0056(16) 0.0082(15) -0.0136(15)
C25 0.0411(16) 0.0446(16) 0.0534(17) 0.0078(13) 0.0201(14) -0.0015(12)
N26 0.0452(14) 0.0375(12) 0.0439(13) -0.0001(10) 0.0174(11) 0.0086(10)
O27 0.0469(13) 0.0526(13) 0.0612(13) -0.0097(11) 0.0128(10) -0.0071(10)
O28 0.0733(16) 0.0623(14) 0.0458(12) -0.0005(10) 0.0307(11) 0.0033(12)
B1 0.061(2) 0.0424(18) 0.0444(18) -0.0002(14) 0.0211(17) -0.0009(16)
F1 0.0784(18) 0.149(3) 0.0876(18) -0.0015(17) -0.0145(14) -0.0082(17)
F2 0.1205(19) 0.0644(13) 0.0937(16) -0.0092(12) 0.0731(15) 0.0029(13)
F3 0.1064(17) 0.0509(11) 0.0793(14) 0.0110(10) 0.0538(13) -0.0012(11)
F4 0.0737(13) 0.0441(10) 0.0676(12) 0.0086(9) 0.0270(10) 0.0023(9)

loop_
_atom_type_symbol
_atom_type_description
_atom_type_scat_dispersion_real
_atom_type_scat_dispersion_imag
_atom_type_scat_source
C C 0.0033 0.0016 'International Tables Vol C Tables 4.2.6.8 and 6.1.1.4'
H H 0.0000 0.0000 'International Tables Vol C Tables 4.2.6.8 and 6.1.1.4'
B B 0.0013 0.0007 'International Tables Vol C Tables 4.2.6.8 and 6.1.1.4'
N N 0.0061 0.0033 'International Tables Vol C Tables 4.2.6.8 and 6.1.1.4'
O O 0.0106 0.0060 'International Tables Vol C Tables 4.2.6.8 and 6.1.1.4'
F F 0.0171 0.0103 'International Tables Vol C Tables 4.2.6.8 and 6.1.1.4'
S S 0.1246 0.1234 'International Tables Vol C Tables 4.2.6.8 and 6.1.1.4'
Ag Ag -0.8971 1.1015 'International Tables Vol C Tables 4.2.6.8 and 6.1.1.4'

loop_
_geom_angle_atom_site_label_1
_geom_angle_atom_site_label_2
_geom_angle_atom_site_label_3
_geom_angle
_geom_angle_site_symmetry_1
N1 Ag1 N19 162.70(9) .
N1 Ag1 F4 104.43(8) .
N19 Ag1 F4 90.53(8) .
C8 S12 C11 91.54(12) .
C13 S14 C15 91.13(12) .
C3 S4 C5 91.12(12) .
C2 N1 Ag1 174.3(2) .
N1 C2 C3 179.2(3) .
C7 C3 C2 126.7(2) .
C7 C3 S4 112.30(19) .
C2 C3 S4 121.0(2) .
C6 C5 C8 128.9(2) .
C6 C5 S4 111.20(18) .
C8 C5 S4 119.92(19) .
C5 C6 C7 113.2(2) .
C5 C6 H6A 123.4 .
C7 C6 H6A 123.4 .
C3 C7 C6 112.2(2) .
C3 C7 H7A 123.9 .
C6 C7 H7A 123.9 .
C9 C8 C5 128.8(2) .
C9 C8 S12 110.96(17) .
C5 C8 S12 120.27(18) .
C8 C9 C10 113.2(2) .
C8 C9 H9A 123.4 .
C10 C9 H9A 123.4 .
C11 C10 C9 113.5(2) .
C11 C10 H10A 123.2 .
C9 C10 H10A 123.2 .
C10 C11 C13 128.9(2) .
C10 C11 S12 110.82(17) .
C13 C11 S12 120.26(19) .
C17 C13 C11 128.6(2) .
C17 C13 S14 111.21(18) .
C11 C13 S14 120.13(19) .
C16 C15 C18 127.5(2) .
C16 C15 S14 111.86(18) .
C18 C15 S14 120.6(2) .
C15 C16 C17 112.6(2) .
C15 C16 H16A 123.7 .
C17 C16 H16A 123.7 .
C13 C17 C16 113.2(2) .
C13 C17 H17A 123.4 .
C16 C17 H17A 123.4 .
N19 C18 C15 179.7(3) 1_654
C18 N19 Ag1 172.6(2) 1_456
C25 C20 C21 123.4(3) .
C25 C20 N26 118.8(2) .
C21 C20 N26 117.9(2) .
C22 C21 C20 117.5(3) .
C22 C21 H21A 121.3 .
C20 C21 H21A 121.3 .
C23 C22 C21 120.4(3) .
C23 C22 H22A 119.8 .
C21 C22 H22A 119.8 .
C22 C23 C24 120.7(3) .
C22 C23 H23A 119.6 .
C24 C23 H23A 119.6 .
C25 C24 C23 120.3(3) .
C25 C24 H24A 119.9 .
C23 C24 H24A 119.9 .
C24 C25 C20 117.8(3) .
C24 C25 H25A 121.1 .
C20 C25 H25A 121.1 .
O27 N26 O28 123.7(3) .
O27 N26 C20 118.4(2) .
O28 N26 C20 117.9(2) .
F1 B1 F2 112.0(3) .
F1 B1 F3 111.6(3) .
F2 B1 F3 109.8(3) .
F1 B1 F4 108.2(3) .
F2 B1 F4 108.5(3) .
F3 B1 F4 106.7(3) .
B1 F4 Ag1 110.67(19) .

loop_
_geom_bond_atom_site_label_1
_geom_bond_atom_site_label_2
_geom_bond_distance
_geom_bond_site_symmetry_2
Ag1 N1 2.124(2) .
Ag1 N19 2.142(2) .
Ag1 F4 2.5729(19) .
S12 C8 1.731(2) .
S12 C11 1.731(2) .
S14 C13 1.722(2) .
S14 C15 1.725(3) .
S4 C3 1.718(3) .
S4 C5 1.721(2) .
N1 C2 1.135(3) .
C2 C3 1.422(3) .
C3 C7 1.355(4) .
C5 C6 1.365(4) .
C5 C8 1.447(3) .
C6 C7 1.406(3) .
C6 H6A 0.9300 .
C7 H7A 0.9300 .
C8 C9 1.358(3) .
C9 C10 1.405(3) .
C9 H9A 0.9300 .
C10 C11 1.357(3) .
C10 H10A 0.9300 .
C11 C13 1.446(3) .
C13 C17 1.366(4) .
C15 C16 1.357(4) .
C15 C18 1.416(3) .
C16 C17 1.402(3) .
C16 H16A 0.9300 .
C17 H17A 0.9300 .
C18 N19 1.145(3) 1_654
N19 C18 1.145(3) 1_456
C20 C25 1.377(4) .
C20 C21 1.383(4) .
C20 N26 1.463(3) .
C21 C22 1.377(4) .
C21 H21A 0.9300 .
C22 C23 1.376(4) .
C22 H22A 0.9300 .
C23 C24 1.379(5) .
C23 H23A 0.9300 .
C24 C25 1.375(4) .
C24 H24A 0.9300 .
C25 H25A 0.9300 .
N26 O27 1.221(3) .
N26 O28 1.228(3) .
B1 F1 1.343(4) .
B1 F2 1.371(4) .
B1 F3 1.382(4) .
B1 F4 1.396(4) .
